data_7052129
loop_
_publ_author_name
'Ngong Kodiah Beyeh'
'Jukka Aumanen'
'Antti \%Ahman'
'Minna Luostarinen'
'Heidi Mansikkam\"aki'
'Maija Nissinen'
'Jouko Korppi-Tommola'
'Kari Rissanen'

_publ_section_title
;
 Dansylated resorcinarenes
;
_journal_issue 3
_journal_name_full 'New Journal of Chemistry'
_journal_page_first 370
_journal_paper_doi 10.1039/b615772f
_journal_volume 31
_journal_year 2007
_chemical_formula_moiety 'C18 H17 N O3 S'
_chemical_formula_sum 'C18 H17 N O3 S'
_chemical_formula_weight 327.39
_chemical_name_systematic
;
?
;
_space_group_IT_number 14
_symmetry_cell_setting monoclinic
_symmetry_space_group_name_Hall '-P 2ybc'
_symmetry_space_group_name_H-M 'P 1 21/c 1'
_atom_sites_solution_hydrogens geom
_atom_sites_solution_primary direct
_atom_sites_solution_secondary difmap
_audit_creation_method SHELXL-97
_cell_angle_alpha 90.00
_cell_angle_beta 101.113(2)
_cell_angle_gamma 90.00
_cell_formula_units_Z 4
_cell_length_a 8.2180(4)
_cell_length_b 11.3823(4)
_cell_length_c 17.5254(9)
_cell_measurement_temperature 173.0(2)
_cell_volume 1608.58(13)
_computing_cell_refinement DENZO-SMN
_computing_data_collection Collect
_computing_data_reduction DENZO-SMN
_computing_publication_material 'SHELXL-97 (Sheldrick, 1997)'
_computing_structure_refinement 'SHELXL-97 (Sheldrick, 1997)'
_computing_structure_solution 'SHELXS-97 (Sheldrick, 1990)'
_diffrn_ambient_temperature 173(2)
_diffrn_measured_fraction_theta_full 0.995
_diffrn_measured_fraction_theta_max 0.995
_diffrn_measurement_device_type 'Nonius Kappa CCD'
_diffrn_measurement_method 'rotation in phi and omega, 1.5 deg.'
_diffrn_radiation_monochromator graphite
_diffrn_radiation_source 'fine-focus sealed tube'
_diffrn_radiation_type MoK\a
_diffrn_radiation_wavelength 0.71073
_diffrn_reflns_av_R_equivalents 0.0287
_diffrn_reflns_av_sigmaI/netI 0.0468
_diffrn_reflns_limit_h_max 10
_diffrn_reflns_limit_h_min -10
_diffrn_reflns_limit_k_max 12
_diffrn_reflns_limit_k_min -14
_diffrn_reflns_limit_l_max 21
_diffrn_reflns_limit_l_min -21
_diffrn_reflns_number 5830
_diffrn_reflns_theta_full 26.00
_diffrn_reflns_theta_max 26.00
_diffrn_reflns_theta_min 2.97
_exptl_absorpt_coefficient_mu 0.216
_exptl_absorpt_correction_type none
_exptl_crystal_colour colourless
_exptl_crystal_density_diffrn 1.352
_exptl_crystal_density_method 'not measured'
_exptl_crystal_description block
_exptl_crystal_F_000 688
_exptl_crystal_size_max 0.20
_exptl_crystal_size_mid 0.25
_exptl_crystal_size_min 0.25
_refine_diff_density_max 0.190
_refine_diff_density_min -0.398
_refine_diff_density_rms 0.050
_refine_ls_extinction_method none
_refine_ls_goodness_of_fit_ref 1.047
_refine_ls_hydrogen_treatment constr
_refine_ls_matrix_type full
_refine_ls_number_parameters 210
_refine_ls_number_reflns 3141
_refine_ls_number_restraints 0
_refine_ls_restrained_S_all 1.047
_refine_ls_R_factor_all 0.0654
_refine_ls_R_factor_gt 0.0399
_refine_ls_shift/su_max 0.001
_refine_ls_shift/su_mean 0.000
_refine_ls_structure_factor_coef Fsqd
_refine_ls_weighting_details 'calc w=1/[\s^2^(Fo^2^)+(0.0404P)^2^+0.3303P] where P=(Fo^2^+2Fc^2^)/3'
_refine_ls_weighting_scheme calc
_refine_ls_wR_factor_gt 0.0831
_refine_ls_wR_factor_ref 0.0918
_reflns_number_gt 2330
_reflns_number_total 3141
_reflns_threshold_expression >2sigma(I)
_cod_data_source_file b615772f.txt
_cod_data_source_block 4
_cod_original_sg_symbol_H-M P21/c
_cod_database_code 7052129

loop_
_symmetry_equiv_pos_as_xyz
'x, y, z'
'-x, y+1/2, -z+1/2'
'-x, -y, -z'
'x, -y-1/2, z-1/2'

loop_
_atom_site_label
_atom_site_type_symbol
_atom_site_fract_x
_atom_site_fract_y
_atom_site_fract_z
_atom_site_U_iso_or_equiv
_atom_site_adp_type
_atom_site_occupancy
_atom_site_symmetry_multiplicity
_atom_site_calc_flag
_atom_site_refinement_flags
_atom_site_disorder_assembly
_atom_site_disorder_group
S1 S 0.11614(6) 0.83899(4) 0.42658(3) 0.02664(14) Uani 1 1 d . . .
O1 O 0.04433(15) 0.71100(10) 0.43655(7) 0.0290(3) Uani 1 1 d . . .
O2 O 0.14336(16) 0.89817(11) 0.49944(7) 0.0346(3) Uani 1 1 d . . .
O3 O 0.00222(16) 0.88582(11) 0.36220(8) 0.0366(3) Uani 1 1 d . . .
C1 C 0.3086(2) 0.81435(14) 0.39935(10) 0.0217(4) Uani 1 1 d . . .
C2 C 0.4438(2) 0.86275(14) 0.44669(10) 0.0247(4) Uani 1 1 d . . .
H2 H 0.4317 0.8997 0.4939 0.030 Uiso 1 1 calc R . .
C3 C 0.6004(2) 0.85818(15) 0.42588(10) 0.0261(4) Uani 1 1 d . . .
H3 H 0.6948 0.8896 0.4595 0.031 Uiso 1 1 calc R . .
C4 C 0.6155(2) 0.80809(15) 0.35679(10) 0.0256(4) Uani 1 1 d . . .
H4 H 0.7210 0.8075 0.3422 0.031 Uiso 1 1 calc R . .
C5 C 0.4785(2) 0.75699(14) 0.30638(10) 0.0229(4) Uani 1 1 d . . .
C6 C 0.4980(2) 0.70126(15) 0.23507(10) 0.0261(4) Uani 1 1 d . . .
C7 C 0.3691(2) 0.63781(15) 0.19379(11) 0.0326(5) Uani 1 1 d . . .
H7 H 0.3833 0.5972 0.1482 0.039 Uiso 1 1 calc R . .
C8 C 0.2158(3) 0.63195(16) 0.21803(11) 0.0338(5) Uani 1 1 d . . .
H8 H 0.1294 0.5855 0.1891 0.041 Uiso 1 1 calc R . .
C9 C 0.1878(2) 0.69120(15) 0.28198(10) 0.0286(4) Uani 1 1 d . . .
H9 H 0.0813 0.6897 0.2954 0.034 Uiso 1 1 calc R . .
C13 C 0.1239(2) 0.64098(15) 0.50025(10) 0.0267(4) Uani 1 1 d . . .
N1 N 0.6558(2) 0.71022(13) 0.21377(9) 0.0324(4) Uani 1 1 d . . .
C10 C 0.3199(2) 0.75531(14) 0.32844(10) 0.0226(4) Uani 1 1 d . . .
C11 C 0.6935(3) 0.82707(19) 0.18648(13) 0.0469(6) Uani 1 1 d . . .
H11A H 0.8138 0.8357 0.1917 0.070 Uiso 1 1 calc R . .
H11B H 0.6518 0.8873 0.2178 0.070 Uiso 1 1 calc R . .
H11C H 0.6401 0.8363 0.1318 0.070 Uiso 1 1 calc R . .
C12 C 0.6977(3) 0.61783(19) 0.16407(12) 0.0471(6) Uani 1 1 d . . .
H12A H 0.8165 0.6212 0.1632 0.071 Uiso 1 1 calc R . .
H12B H 0.6340 0.6284 0.1112 0.071 Uiso 1 1 calc R . .
H12C H 0.6710 0.5413 0.1842 0.071 Uiso 1 1 calc R . .
C14 C 0.2332(2) 0.55625(16) 0.48676(12) 0.0361(5) Uani 1 1 d . . .
H14 H 0.2608 0.5478 0.4368 0.043 Uiso 1 1 calc R . .
C15 C 0.3025(3) 0.48342(18) 0.54740(13) 0.0462(6) Uani 1 1 d . . .
H15 H 0.3795 0.4246 0.5395 0.055 Uiso 1 1 calc R . .
C16 C 0.2603(3) 0.49565(17) 0.61942(12) 0.0432(5) Uani 1 1 d . . .
H16 H 0.3067 0.4444 0.6607 0.052 Uiso 1 1 calc R . .
C17 C 0.1512(3) 0.58199(17) 0.63159(12) 0.0445(5) Uani 1 1 d . . .
H17 H 0.1236 0.5909 0.6815 0.053 Uiso 1 1 calc R . .
C18 C 0.0816(3) 0.65588(17) 0.57163(11) 0.0377(5) Uani 1 1 d . . .
H18 H 0.0060 0.7157 0.5796 0.045 Uiso 1 1 calc R . .

loop_
_atom_site_aniso_label
_atom_site_aniso_U_11
_atom_site_aniso_U_22
_atom_site_aniso_U_33
_atom_site_aniso_U_23
_atom_site_aniso_U_13
_atom_site_aniso_U_12
S1 0.0212(3) 0.0224(2) 0.0356(3) 0.0032(2) 0.0037(2) 0.00082(19)
O1 0.0244(7) 0.0274(7) 0.0335(7) 0.0059(6) 0.0016(6) -0.0047(5)
O2 0.0338(8) 0.0296(7) 0.0425(8) -0.0063(6) 0.0124(6) 0.0021(6)
O3 0.0244(7) 0.0340(7) 0.0484(8) 0.0136(6) -0.0006(6) 0.0047(6)
C1 0.0221(10) 0.0165(8) 0.0256(9) 0.0027(7) 0.0020(8) -0.0004(7)
C2 0.0269(10) 0.0211(9) 0.0250(9) -0.0021(7) 0.0024(8) -0.0004(7)
C3 0.0213(10) 0.0269(9) 0.0273(9) -0.0054(8) -0.0022(8) -0.0034(8)
C4 0.0207(10) 0.0254(9) 0.0298(10) -0.0014(8) 0.0026(8) -0.0006(8)
C5 0.0248(10) 0.0176(8) 0.0247(9) 0.0019(7) 0.0007(8) 0.0005(7)
C6 0.0311(11) 0.0212(9) 0.0241(9) 0.0008(8) 0.0008(8) 0.0038(8)
C7 0.0407(13) 0.0277(10) 0.0257(10) -0.0065(8) -0.0023(9) 0.0016(9)
C8 0.0339(12) 0.0294(10) 0.0326(11) -0.0046(9) -0.0070(9) -0.0085(8)
C9 0.0249(10) 0.0270(9) 0.0308(10) -0.0002(8) -0.0021(8) -0.0051(8)
C13 0.0232(10) 0.0224(9) 0.0324(10) 0.0047(8) 0.0005(8) -0.0040(8)
N1 0.0343(10) 0.0360(9) 0.0279(8) -0.0062(7) 0.0087(7) 0.0016(7)
C10 0.0239(10) 0.0163(8) 0.0253(9) 0.0035(7) -0.0012(8) -0.0002(7)
C11 0.0486(14) 0.0490(13) 0.0476(13) 0.0034(11) 0.0204(11) -0.0037(11)
C12 0.0468(14) 0.0580(14) 0.0358(12) -0.0167(10) 0.0064(10) 0.0101(11)
C14 0.0413(13) 0.0302(10) 0.0392(11) 0.0036(9) 0.0141(10) 0.0028(9)
C15 0.0482(14) 0.0332(11) 0.0589(14) 0.0101(11) 0.0142(11) 0.0134(10)
C16 0.0547(15) 0.0297(11) 0.0401(12) 0.0095(10) -0.0034(11) 0.0017(10)
C17 0.0640(16) 0.0371(12) 0.0324(11) 0.0020(10) 0.0091(10) 0.0022(11)
C18 0.0459(13) 0.0310(10) 0.0378(11) 0.0009(9) 0.0119(10) 0.0077(10)

loop_
_atom_type_symbol
_atom_type_description
_atom_type_scat_dispersion_real
_atom_type_scat_dispersion_imag
_atom_type_scat_source
C C 0.0033 0.0016 'International Tables Vol C Tables 4.2.6.8 and 6.1.1.4'
H H 0.0000 0.0000 'International Tables Vol C Tables 4.2.6.8 and 6.1.1.4'
N N 0.0061 0.0033 'International Tables Vol C Tables 4.2.6.8 and 6.1.1.4'
O O 0.0106 0.0060 'International Tables Vol C Tables 4.2.6.8 and 6.1.1.4'
S S 0.1246 0.1234 'International Tables Vol C Tables 4.2.6.8 and 6.1.1.4'

loop_
_geom_angle_atom_site_label_1
_geom_angle_atom_site_label_2
_geom_angle_atom_site_label_3
_geom_angle
_geom_angle_site_symmetry_1
_geom_angle_site_symmetry_3
_geom_angle_publ_flag
O2 S1 O3 119.98(8) . . ?
O2 S1 O1 109.38(7) . . ?
O3 S1 O1 103.20(7) . . ?
O2 S1 C1 108.94(8) . . ?
O3 S1 C1 109.44(8) . . ?
O1 S1 C1 104.77(7) . . ?
C13 O1 S1 118.27(10) . . ?
C2 C1 C10 122.30(16) . . ?
C2 C1 S1 116.02(13) . . ?
C10 C1 S1 121.49(13) . . ?
C1 C2 C3 120.35(16) . . ?
C1 C2 H2 119.8 . . ?
C3 C2 H2 119.8 . . ?
C4 C3 C2 119.37(16) . . ?
C4 C3 H3 120.3 . . ?
C2 C3 H3 120.3 . . ?
C3 C4 C5 121.86(17) . . ?
C3 C4 H4 119.1 . . ?
C5 C4 H4 119.1 . . ?
C4 C5 C10 119.58(15) . . ?
C4 C5 C6 121.05(16) . . ?
C10 C5 C6 119.29(16) . . ?
C7 C6 N1 123.50(16) . . ?
C7 C6 C5 119.22(17) . . ?
N1 C6 C5 117.18(15) . . ?
C6 C7 C8 120.84(17) . . ?
C6 C7 H7 119.6 . . ?
C8 C7 H7 119.6 . . ?
C9 C8 C7 121.80(17) . . ?
C9 C8 H8 119.1 . . ?
C7 C8 H8 119.1 . . ?
C8 C9 C10 119.45(18) . . ?
C8 C9 H9 120.3 . . ?
C10 C9 H9 120.3 . . ?
C14 C13 C18 122.33(17) . . ?
C14 C13 O1 118.44(16) . . ?
C18 C13 O1 119.12(16) . . ?
C6 N1 C12 116.17(16) . . ?
C6 N1 C11 114.32(15) . . ?
C12 N1 C11 111.86(15) . . ?
C9 C10 C5 119.07(16) . . ?
C9 C10 C1 124.48(16) . . ?
C5 C10 C1 116.35(15) . . ?
N1 C11 H11A 109.5 . . ?
N1 C11 H11B 109.5 . . ?
H11A C11 H11B 109.5 . . ?
N1 C11 H11C 109.5 . . ?
H11A C11 H11C 109.5 . . ?
H11B C11 H11C 109.5 . . ?
N1 C12 H12A 109.5 . . ?
N1 C12 H12B 109.5 . . ?
H12A C12 H12B 109.5 . . ?
N1 C12 H12C 109.5 . . ?
H12A C12 H12C 109.5 . . ?
H12B C12 H12C 109.5 . . ?
C13 C14 C15 118.46(18) . . ?
C13 C14 H14 120.8 . . ?
C15 C14 H14 120.8 . . ?
C16 C15 C14 120.32(19) . . ?
C16 C15 H15 119.8 . . ?
C14 C15 H15 119.8 . . ?
C17 C16 C15 120.05(19) . . ?
C17 C16 H16 120.0 . . ?
C15 C16 H16 120.0 . . ?
C16 C17 C18 120.30(19) . . ?
C16 C17 H17 119.8 . . ?
C18 C17 H17 119.8 . . ?
C13 C18 C17 118.52(18) . . ?
C13 C18 H18 120.7 . . ?
C17 C18 H18 120.7 . . ?

loop_
_geom_bond_atom_site_label_1
_geom_bond_atom_site_label_2
_geom_bond_distance
_geom_bond_site_symmetry_2
_geom_bond_publ_flag
S1 O2 1.4229(13) . ?
S1 O3 1.4235(13) . ?
S1 O1 1.5940(12) . ?
S1 C1 1.7602(18) . ?
O1 C13 1.424(2) . ?
C1 C2 1.368(2) . ?
C1 C10 1.432(2) . ?
C2 C3 1.404(2) . ?
C2 H2 0.9500 . ?
C3 C4 1.365(2) . ?
C3 H3 0.9500 . ?
C4 C5 1.415(2) . ?
C4 H4 0.9500 . ?
C5 C10 1.429(2) . ?
C5 C6 1.438(2) . ?
C6 C7 1.368(3) . ?
C6 N1 1.420(2) . ?
C7 C8 1.406(3) . ?
C7 H7 0.9500 . ?
C8 C9 1.365(3) . ?
C8 H8 0.9500 . ?
C9 C10 1.426(2) . ?
C9 H9 0.9500 . ?
C13 C14 1.369(3) . ?
C13 C18 1.372(3) . ?
N1 C12 1.449(2) . ?
N1 C11 1.467(3) . ?
C11 H11A 0.9800 . ?
C11 H11B 0.9800 . ?
C11 H11C 0.9800 . ?
C12 H12A 0.9800 . ?
C12 H12B 0.9800 . ?
C12 H12C 0.9800 . ?
C14 C15 1.381(3) . ?
C14 H14 0.9500 . ?
C15 C16 1.379(3) . ?
C15 H15 0.9500 . ?
C16 C17 1.374(3) . ?
C16 H16 0.9500 . ?
C17 C18 1.381(3) . ?
C17 H17 0.9500 . ?
C18 H18 0.9500 . ?

loop_
_geom_hbond_atom_site_label_D
_geom_hbond_atom_site_label_H
_geom_hbond_atom_site_label_A
_geom_hbond_distance_DH
_geom_hbond_distance_HA
_geom_hbond_distance_DA
_geom_hbond_angle_DHA
_geom_hbond_site_symmetry_A
C4 H4 O3 0.95 2.44 3.283(2) 147.9 1_655
C8 H8 O3 0.95 2.60 3.473(2) 152.7 2_545

loop_
_geom_torsion_atom_site_label_1
_geom_torsion_atom_site_label_2
_geom_torsion_atom_site_label_3
_geom_torsion_atom_site_label_4
_geom_torsion
_geom_torsion_site_symmetry_1
_geom_torsion_site_symmetry_2
_geom_torsion_site_symmetry_3
_geom_torsion_site_symmetry_4
_geom_torsion_publ_flag
O2 S1 O1 C13 -47.17(13) . . . . ?
O3 S1 O1 C13 -175.96(12) . . . . ?
C1 S1 O1 C13 69.49(13) . . . . ?
O2 S1 C1 C2 -5.34(15) . . . . ?
O3 S1 C1 C2 127.61(13) . . . . ?
O1 S1 C1 C2 -122.30(13) . . . . ?
O2 S1 C1 C10 179.54(12) . . . . ?
O3 S1 C1 C10 -47.50(15) . . . . ?
O1 S1 C1 C10 62.59(14) . . . . ?
C10 C1 C2 C3 1.5(2) . . . . ?
S1 C1 C2 C3 -173.62(13) . . . . ?
C1 C2 C3 C4 2.0(3) . . . . ?
C2 C3 C4 C5 -2.1(3) . . . . ?
C3 C4 C5 C10 -1.2(2) . . . . ?
C3 C4 C5 C6 -177.95(16) . . . . ?
C4 C5 C6 C7 170.29(16) . . . . ?
C10 C5 C6 C7 -6.5(2) . . . . ?
C4 C5 C6 N1 -6.2(2) . . . . ?
C10 C5 C6 N1 177.01(15) . . . . ?
N1 C6 C7 C8 179.76(16) . . . . ?
C5 C6 C7 C8 3.5(3) . . . . ?
C6 C7 C8 C9 1.7(3) . . . . ?
C7 C8 C9 C10 -3.8(3) . . . . ?
S1 O1 C13 C14 -99.68(17) . . . . ?
S1 O1 C13 C18 84.09(18) . . . . ?
C7 C6 N1 C12 -21.8(3) . . . . ?
C5 C6 N1 C12 154.50(16) . . . . ?
C7 C6 N1 C11 110.8(2) . . . . ?
C5 C6 N1 C11 -72.9(2) . . . . ?
C8 C9 C10 C5 0.6(2) . . . . ?
C8 C9 C10 C1 -175.79(16) . . . . ?
C4 C5 C10 C9 -172.40(15) . . . . ?
C6 C5 C10 C9 4.4(2) . . . . ?
C4 C5 C10 C1 4.3(2) . . . . ?
C6 C5 C10 C1 -178.85(14) . . . . ?
C2 C1 C10 C9 171.99(16) . . . . ?
S1 C1 C10 C9 -13.2(2) . . . . ?
C2 C1 C10 C5 -4.5(2) . . . . ?
S1 C1 C10 C5 170.27(12) . . . . ?
C18 C13 C14 C15 0.1(3) . . . . ?
O1 C13 C14 C15 -175.97(17) . . . . ?
C13 C14 C15 C16 0.7(3) . . . . ?
C14 C15 C16 C17 -1.2(3) . . . . ?
C15 C16 C17 C18 0.9(3) . . . . ?
C14 C13 C18 C17 -0.4(3) . . . . ?
O1 C13 C18 C17 175.63(17) . . . . ?
C16 C17 C18 C13 -0.1(3) . . . . ?

loop_
_cod_related_entry_id
_cod_related_entry_database
_cod_related_entry_code
1 ChemSpider 520320
